data_7239570
loop_
_publ_author_name
'Connell, Arthur'
'Holliman, Peter J.'
'Davies, Matthew L.'
'Gwenin, Christopher D.'
'Weiss, Sophie'
'Pitak, Mateusz B.'
'Horton, Peter N.'
'Coles, Simon J.'
'Cooke, Graeme'

_publ_section_title
;
 A study of dye anchoring points in half-squarylium dyes for
 dye-sensitized solar cells
;
_journal_issue 11
_journal_name_full 'J. Mater. Chem. A'
_journal_page_first 4055
_journal_paper_doi 10.1039/C3TA15278B
_journal_volume 2
_journal_year 2014
_chemical_formula_sum 'C17 H18 N Na O4.5'
_chemical_formula_weight 331.31
_space_group_crystal_system triclinic
_space_group_IT_number 2
_space_group_name_Hall '-P 1'
_space_group_name_H-M_alt 'P -1'
_atom_sites_solution_hydrogens mixed
_audit_creation_method SHELXL-2013
_cell_angle_alpha 82.678(14)
_cell_angle_beta 86.660(17)
_cell_angle_gamma 74.635(14)
_cell_formula_units_Z 4
_cell_length_a 8.810(4)
_cell_length_b 12.003(5)
_cell_length_c 17.977(8)
_cell_measurement_reflns_used 4381
_cell_measurement_temperature 100(2)
_cell_measurement_theta_max 25.0
_cell_measurement_theta_min 2.2
_cell_volume 1817.5(14)
_computing_cell_refinement 'CrystalClear-SM Expert 2.0 r11 (Rigaku, 2011)'
_computing_data_collection 'CrystalClear-SM Expert 2.0 r11 (Rigaku, 2011)'
_computing_data_reduction 'CrystalClear-SM Expert 2.0 r11 (Rigaku, 2011)'
_computing_structure_refinement 'SHELXL-2013 (Sheldrick, 2013)'
_computing_structure_solution 'SHELXL-97 (Sheldrick, 2008)'
_diffrn_ambient_temperature 100
_diffrn_detector CCD
_diffrn_detector_area_resol_mean 28.5714
_diffrn_measured_fraction_theta_full 0.977
_diffrn_measured_fraction_theta_max 0.995
_diffrn_measurement_device
;
AFC12 (Right): Kappa 3 circle
;
_diffrn_measurement_device_type
;
Rigaku Saturn724+ (2x2 bin mode)
;
_diffrn_measurement_method 'profile data from \w-scans'
_diffrn_measurement_specimen_support Mitegen
_diffrn_radiation_monochromator Confocal
_diffrn_radiation_type 'Mo K\a'
_diffrn_radiation_wavelength 0.71075
_diffrn_reflns_av_R_equivalents 0.0518
_diffrn_reflns_av_unetI/netI 0.0581
_diffrn_reflns_Laue_measured_fraction_full 0.977
_diffrn_reflns_Laue_measured_fraction_max 0.995
_diffrn_reflns_limit_h_max 10
_diffrn_reflns_limit_h_min -8
_diffrn_reflns_limit_k_max 14
_diffrn_reflns_limit_k_min -14
_diffrn_reflns_limit_l_max 21
_diffrn_reflns_limit_l_min -21
_diffrn_reflns_number 26587
_diffrn_reflns_point_group_measured_fraction_full 0.977
_diffrn_reflns_point_group_measured_fraction_max 0.995
_diffrn_reflns_theta_full 25.242
_diffrn_reflns_theta_max 25.057
_diffrn_reflns_theta_min 2.933
_diffrn_source 'Rotating Anode'
_diffrn_source_current 55.0
_diffrn_source_power 2.5
_diffrn_source_voltage 45.0
_exptl_absorpt_coefficient_mu 0.108
_exptl_absorpt_correction_T_max 1.000
_exptl_absorpt_correction_T_min 0.719
_exptl_absorpt_correction_type multi-scan
_exptl_absorpt_process_details 'CrystalClear-SM Expert 2.0 r11 (Rigaku, 2011)'
_exptl_crystal_colour orange
_exptl_crystal_density_diffrn 1.211
_exptl_crystal_description Block
_exptl_crystal_F_000 696
_exptl_crystal_size_max 0.100
_exptl_crystal_size_mid 0.060
_exptl_crystal_size_min 0.040
_refine_diff_density_max 0.747
_refine_diff_density_min -0.525
_refine_diff_density_rms 0.073
_refine_ls_extinction_coef 0.028(5)
_refine_ls_extinction_expression Fc^*^=kFc[1+0.001xFc^2^\l^3^/sin(2\q)]^-1/4^
_refine_ls_extinction_method SHELXL
_refine_ls_goodness_of_fit_ref 1.085
_refine_ls_hydrogen_treatment mixed
_refine_ls_matrix_type full
_refine_ls_number_parameters 510
_refine_ls_number_reflns 6434
_refine_ls_number_restraints 791
_refine_ls_restrained_S_all 1.030
_refine_ls_R_factor_all 0.0986
_refine_ls_R_factor_gt 0.0751
_refine_ls_shift/su_max 0.000
_refine_ls_shift/su_mean 0.000
_refine_ls_structure_factor_coef Fsqd
_refine_ls_weighting_details 'w=1/[\s^2^(Fo^2^)+(0.1381P)^2^+0.1063P] where P=(Fo^2^+2Fc^2^)/3'
_refine_ls_weighting_scheme calc
_refine_ls_wR_factor_gt 0.2271
_refine_ls_wR_factor_ref 0.2457
_reflns_Friedel_coverage 0.000
_reflns_number_gt 4237
_reflns_number_total 6434
_reflns_threshold_expression 'I > 2\s(I)'
_cod_data_source_file c3ta15278b.txt
_cod_data_source_block 4bsalt
_cod_depositor_comments
;
The following automatic conversions were performed:

data item '_exptl_absorpt_correction_type' value 'Multi-scan' was
changed to 'multi-scan' in accordance with the
/home/saulius/struct/COD-crude-data/automatic-downloads/DataCite-retrospective/RSC/depositions/lib/dictionaries/cif_core.dic
dictionary named 'cif_core.dic' version 2.4.2 last updated on
2011-04-26.

Automatic conversion script
Id: cif_fix_values 6909 2019-04-08 15:41:33Z antanas 

2023-11-23
Z value and formula fixed to values more according to usual
chemical conventions.                 miguel
;
_cod_original_formula_sum 'C34 H36 N2 Na2 O9'
_cod_original_formula_weight 662.63
_cod_original_formula_units_Z 2
_cod_database_code 7239570
_shelx_space_group_comment
;
The symmetry employed for this shelxl refinement is uniquely defined
by the following loop, which should always be used as a source of
symmetry information in preference to the above space-group names.
They are only intended as comments.
;
_shelx_estimated_absorpt_t_min 0.989
_shelx_estimated_absorpt_t_max 0.996

loop_
_space_group_symop_operation_xyz
'x, y, z'
'-x, -y, -z'

loop_
_atom_site_label
_atom_site_type_symbol
_atom_site_fract_x
_atom_site_fract_y
_atom_site_fract_z
_atom_site_U_iso_or_equiv
_atom_site_adp_type
_atom_site_occupancy
_atom_site_site_symmetry_order
_atom_site_calc_flag
_atom_site_refinement_flags_posn
_atom_site_refinement_flags_adp
_atom_site_refinement_flags_occupancy
_atom_site_disorder_assembly
_atom_site_disorder_group
C101 C -0.0440(6) 0.6454(8) 0.5406(4) 0.051(2) Uani 0.625(7) 1 d G U P A 1
C102 C -0.0818(6) 0.6657(7) 0.4652(4) 0.055(2) Uani 0.625(7) 1 d G U P A 1
H102 H -0.0073 0.6834 0.4283 0.066 Uiso 0.625(7) 1 calc R U P A 1
C103 C -0.2284(7) 0.6602(6) 0.4438(2) 0.0556(19) Uani 0.625(7) 1 d G U P A 1
H103 H -0.2542 0.6741 0.3923 0.067 Uiso 0.625(7) 1 calc R U P A 1
C104 C -0.3374(5) 0.6343(6) 0.4978(2) 0.0608(19) Uani 0.625(7) 1 d G U P A 1
H104 H -0.4376 0.6305 0.4832 0.073 Uiso 0.625(7) 1 calc R U P A 1
C105 C -0.2996(5) 0.6140(6) 0.5732(2) 0.0556(17) Uani 0.625(7) 1 d G U P A 1
H105 H -0.3741 0.5963 0.6101 0.067 Uiso 0.625(7) 1 calc R U P A 1
C106 C -0.1530(6) 0.6195(7) 0.5946(3) 0.047(2) Uani 0.625(7) 1 d G U P A 1
C107 C -0.0866(16) 0.6027(8) 0.6708(7) 0.040(2) Uani 0.625(7) 1 d D U P A 1
C108 C -0.0762(16) 0.4816(7) 0.7121(7) 0.047(2) Uani 0.625(7) 1 d D U P A 1
H10A H -0.0324 0.4757 0.7617 0.071 Uiso 0.625(7) 1 calc R U P A 1
H10B H -0.0079 0.4228 0.6832 0.071 Uiso 0.625(7) 1 calc R U P A 1
H10C H -0.1817 0.4686 0.7177 0.071 Uiso 0.625(7) 1 calc R U P A 1
C109 C -0.1713(15) 0.6968(7) 0.7203(6) 0.048(2) Uani 0.625(7) 1 d D U P A 1
H10D H -0.1227 0.6804 0.7695 0.072 Uiso 0.625(7) 1 calc R U P A 1
H10E H -0.2827 0.6970 0.7266 0.072 Uiso 0.625(7) 1 calc R U P A 1
H10F H -0.1628 0.7731 0.6965 0.072 Uiso 0.625(7) 1 calc R U P A 1
C110 C 0.089(3) 0.624(4) 0.6493(18) 0.042(3) Uani 0.625(7) 1 d . U P A 1
C1C C 0.2439(14) 0.6497(9) 0.5284(9) 0.050(2) Uani 0.625(7) 1 d . U P A 1
H1C1 H 0.3308 0.5942 0.5569 0.059 Uiso 0.625(7) 1 calc R U P A 1
H1C2 H 0.2436 0.6261 0.4776 0.059 Uiso 0.625(7) 1 calc R U P A 1
C2C C 0.2597(7) 0.7731(6) 0.5242(4) 0.0572(18) Uani 0.625(7) 1 d . U P A 1
H2C1 H 0.3546 0.7797 0.4947 0.086 Uiso 0.625(7) 1 calc R U P A 1
H2C2 H 0.2677 0.7923 0.5750 0.086 Uiso 0.625(7) 1 calc R U P A 1
H2C3 H 0.1671 0.8271 0.5003 0.086 Uiso 0.625(7) 1 calc R U P A 1
N101 N 0.084(2) 0.6553(13) 0.5699(10) 0.044(2) Uani 0.625(7) 1 d . U P A 1
C201 C -0.0509(8) 0.6655(13) 0.5370(7) 0.048(3) Uani 0.375(7) 1 d G U P A 2
C202 C -0.0932(10) 0.6950(11) 0.4624(6) 0.052(3) Uani 0.375(7) 1 d G U P A 2
H202 H -0.0146 0.6975 0.4242 0.062 Uiso 0.375(7) 1 calc R U P A 2
C203 C -0.2506(11) 0.7210(8) 0.4436(4) 0.051(3) Uani 0.375(7) 1 d G U P A 2
H203 H -0.2796 0.7412 0.3926 0.062 Uiso 0.375(7) 1 calc R U P A 2
C204 C -0.3656(8) 0.7174(9) 0.4995(4) 0.053(3) Uani 0.375(7) 1 d G U P A 2
H204 H -0.4732 0.7352 0.4867 0.064 Uiso 0.375(7) 1 calc R U P A 2
C205 C -0.3233(10) 0.6879(8) 0.5742(3) 0.046(2) Uani 0.375(7) 1 d G U P A 2
H205 H -0.4019 0.6854 0.6124 0.056 Uiso 0.375(7) 1 calc R U P A 2
C206 C -0.1659(11) 0.6619(10) 0.5929(5) 0.047(3) Uani 0.375(7) 1 d G U P A 2
C207 C -0.081(3) 0.6379(14) 0.6697(12) 0.038(3) Uani 0.375(7) 1 d D U P A 2
C208 C -0.104(3) 0.5215(14) 0.7068(13) 0.047(2) Uani 0.375(7) 1 d D U P A 2
H20A H -0.2150 0.5302 0.7211 0.071 Uiso 0.375(7) 1 calc R U P A 2
H20B H -0.0396 0.4962 0.7516 0.071 Uiso 0.375(7) 1 calc R U P A 2
H20C H -0.0711 0.4633 0.6714 0.071 Uiso 0.375(7) 1 calc R U P A 2
C209 C -0.162(3) 0.7388(13) 0.7149(12) 0.048(2) Uani 0.375(7) 1 d D U P A 2
H20D H -0.2725 0.7396 0.7244 0.072 Uiso 0.375(7) 1 calc R U P A 2
H20E H -0.1546 0.8125 0.6863 0.072 Uiso 0.375(7) 1 calc R U P A 2
H20F H -0.1090 0.7286 0.7628 0.072 Uiso 0.375(7) 1 calc R U P A 2
C210 C 0.073(6) 0.621(7) 0.647(3) 0.041(4) Uani 0.375(7) 1 d . U P A 2
C1B C 0.210(3) 0.6879(17) 0.5267(16) 0.050(2) Uani 0.375(7) 1 d . U P A 2
H1B1 H 0.1501 0.7498 0.4897 0.059 Uiso 0.375(7) 1 calc R U P A 2
H1B2 H 0.2758 0.7200 0.5565 0.059 Uiso 0.375(7) 1 calc R U P A 2
C2B C 0.3014(14) 0.5857(10) 0.4918(7) 0.065(3) Uani 0.375(7) 1 d . U P A 2
H2B1 H 0.3907 0.6050 0.4629 0.097 Uiso 0.375(7) 1 calc R U P A 2
H2B2 H 0.2341 0.5627 0.4583 0.097 Uiso 0.375(7) 1 calc R U P A 2
H2B3 H 0.3405 0.5212 0.5310 0.097 Uiso 0.375(7) 1 calc R U P A 2
N102 N 0.107(4) 0.628(3) 0.5744(18) 0.044(2) Uani 0.375(7) 1 d . U P A 2
C111 C 0.2084(4) 0.6105(3) 0.69180(18) 0.0434(8) Uani 1 1 d . U . . .
H111 H 0.3027 0.6150 0.6646 0.052 Uiso 1 1 calc R U . A 1
C21S C 0.2266(4) 0.5903(3) 0.77108(18) 0.0384(7) Uani 1 1 d . U . . .
C24S C 0.3708(4) 0.5779(3) 0.80880(17) 0.0397(8) Uani 1 1 d . U . . .
C23S C 0.2922(4) 0.5595(3) 0.88305(17) 0.0371(7) Uani 1 1 d . U . . .
C22S C 0.1428(4) 0.5771(3) 0.84234(18) 0.0430(8) Uani 1 1 d . U . . .
C1 C 0.5895(4) 0.0299(3) 0.63930(19) 0.0443(8) Uani 1 1 d . U . . .
C2 C 0.6534(4) -0.0343(3) 0.58083(19) 0.0520(9) Uani 1 1 d . U . . .
H2 H 0.5907 -0.0679 0.5539 0.062 Uiso 1 1 calc R U . . .
C3 C 0.8116(5) -0.0477(4) 0.5631(2) 0.0660(12) Uani 1 1 d . U . . .
H3 H 0.8585 -0.0927 0.5239 0.079 Uiso 1 1 calc R U . . .
C4 C 0.9028(5) 0.0026(5) 0.6009(2) 0.0753(14) Uani 1 1 d . U . . .
H4 H 1.0112 -0.0075 0.5876 0.090 Uiso 1 1 calc R U . . .
C5 C 0.8356(5) 0.0687(4) 0.6591(2) 0.0651(12) Uani 1 1 d . U . . .
H5 H 0.8980 0.1031 0.6857 0.078 Uiso 1 1 calc R U . . .
C6 C 0.6779(4) 0.0833(3) 0.67723(19) 0.0455(8) Uani 1 1 d . U . . .
C7 C 0.5777(4) 0.1450(3) 0.73850(19) 0.0425(8) Uani 1 1 d . U . . .
C9 C 0.5661(5) 0.2768(3) 0.7266(2) 0.0569(10) Uani 1 1 d . U . . .
H9A H 0.6712 0.2891 0.7291 0.085 Uiso 1 1 calc R U . . .
H9B H 0.4974 0.3151 0.7658 0.085 Uiso 1 1 calc R U . . .
H9C H 0.5223 0.3099 0.6773 0.085 Uiso 1 1 calc R U . . .
C10 C 0.6457(4) 0.0902(3) 0.8154(2) 0.0503(9) Uani 1 1 d . U . . .
H10G H 0.6522 0.0068 0.8217 0.075 Uiso 1 1 calc R U . . .
H10H H 0.5772 0.1274 0.8551 0.075 Uiso 1 1 calc R U . . .
H10I H 0.7512 0.1015 0.8186 0.075 Uiso 1 1 calc R U . . .
C1A C 0.3179(4) -0.0001(3) 0.6493(2) 0.0516(9) Uani 1 1 d . U . . .
H1A1 H 0.3400 -0.0201 0.5973 0.062 Uiso 1 1 calc R U . . .
H1A2 H 0.2134 0.0565 0.6507 0.062 Uiso 1 1 calc R U . . .
C2A C 0.3142(5) -0.1089(4) 0.7015(2) 0.0674(11) Uani 1 1 d . U . . .
H2A1 H 0.4147 -0.1675 0.6972 0.101 Uiso 1 1 calc R U . . .
H2A2 H 0.2285 -0.1396 0.6877 0.101 Uiso 1 1 calc R U . . .
H2A3 H 0.2970 -0.0900 0.7533 0.101 Uiso 1 1 calc R U . . .
N1 N 0.4369(3) 0.0530(3) 0.67016(16) 0.0470(7) Uani 1 1 d . U . . .
C8 C 0.4211(4) 0.1187(3) 0.72895(19) 0.0439(8) Uani 1 1 d . U . . .
C11 C 0.2832(4) 0.1506(3) 0.7672(2) 0.0538(10) Uani 1 1 d . U . . .
H11 H 0.2010 0.1248 0.7489 0.065 Uiso 1 1 calc R U . . .
C1S C 0.2361(4) 0.2155(3) 0.8297(2) 0.0523(9) Uani 1 1 d . U . . .
C4S C 0.0803(4) 0.2442(4) 0.8628(3) 0.0727(14) Uani 1 1 d . U . . .
C3S C 0.1318(4) 0.3061(3) 0.9188(2) 0.0536(10) Uani 1 1 d . U . . .
C2S C 0.2933(4) 0.2734(3) 0.8839(2) 0.0450(8) Uani 1 1 d . U . . .
O23S O 0.5071(3) 0.5816(2) 0.78760(13) 0.0528(7) Uani 1 1 d . U . . .
O22S O 0.3300(2) 0.53858(19) 0.94911(11) 0.0388(5) Uani 1 1 d . U . . .
O21S O 0.0068(3) 0.5780(3) 0.86413(14) 0.0638(8) Uani 1 1 d . U . . .
O1S O 0.4197(3) 0.2897(2) 0.89903(14) 0.0493(6) Uani 1 1 d . U . . .
O2S O 0.0702(3) 0.3609(2) 0.97132(14) 0.0519(7) Uani 1 1 d . U . . .
O3S O -0.0448(3) 0.2207(4) 0.8505(3) 0.1201(18) Uani 1 1 d . U . . .
O6 O 0.3933(3) 0.3245(2) 1.09073(13) 0.0448(6) Uani 1 1 d D U . . .
O5 O 0.7760(4) 0.1791(3) 0.9932(2) 0.0954(11) Uani 1 1 d . U . . .
O4 O 0.7174(3) 0.4132(2) 0.88307(12) 0.0440(6) Uani 1 1 d D U . . .
Na1 Na 0.55307(14) 0.35276(12) 0.98084(7) 0.0441(4) Uani 1 1 d . U . . .
Na2 Na -0.16426(14) 0.52232(11) 0.95252(7) 0.0402(4) Uani 1 1 d . U . . .
H30 H 0.386(5) 0.2543(14) 1.0991(19) 0.060 Uiso 1 1 d D U . . .
H1O H 0.668(4) 0.460(2) 0.8486(14) 0.060 Uiso 1 1 d D U . . .
H4O H 0.401(5) 0.351(3) 1.1296(12) 0.060 Uiso 1 1 d D U . . .
H2O H 0.772(4) 0.355(2) 0.8642(18) 0.060 Uiso 1 1 d D U . . .

loop_
_atom_site_aniso_label
_atom_site_aniso_U_11
_atom_site_aniso_U_22
_atom_site_aniso_U_33
_atom_site_aniso_U_23
_atom_site_aniso_U_13
_atom_site_aniso_U_12
C101 0.059(4) 0.073(5) 0.033(4) -0.011(4) 0.000(3) -0.034(4)
C102 0.063(4) 0.069(5) 0.030(4) -0.007(3) 0.003(3) -0.014(3)
C103 0.062(4) 0.065(5) 0.032(3) -0.005(3) -0.008(3) -0.002(4)
C104 0.043(3) 0.090(5) 0.044(3) -0.021(3) -0.004(3) -0.002(3)
C105 0.047(3) 0.083(5) 0.038(3) -0.012(3) 0.001(3) -0.016(4)
C106 0.039(3) 0.068(6) 0.034(3) -0.004(3) 0.001(2) -0.013(3)
C107 0.044(3) 0.058(6) 0.028(3) -0.009(4) 0.002(2) -0.031(4)
C108 0.048(5) 0.065(6) 0.033(3) 0.001(4) -0.004(3) -0.025(5)
C109 0.048(3) 0.062(6) 0.029(3) 0.000(5) 0.001(2) -0.008(5)
C110 0.046(6) 0.060(6) 0.027(4) -0.007(5) 0.004(4) -0.028(6)
C1C 0.055(6) 0.069(7) 0.031(2) -0.016(5) 0.009(4) -0.025(5)
C2C 0.051(4) 0.068(4) 0.053(4) -0.009(3) 0.015(3) -0.019(3)
N101 0.048(5) 0.061(7) 0.024(2) -0.002(4) 0.001(3) -0.020(4)
C201 0.043(5) 0.061(7) 0.033(5) -0.002(6) -0.014(4) -0.002(5)
C202 0.070(6) 0.054(7) 0.034(5) 0.003(5) -0.013(5) -0.021(5)
C203 0.067(6) 0.047(6) 0.039(5) -0.003(5) -0.024(4) -0.009(6)
C204 0.056(5) 0.057(6) 0.046(5) -0.006(5) -0.029(4) -0.008(5)
C205 0.050(5) 0.055(6) 0.040(4) -0.008(5) -0.013(4) -0.018(5)
C206 0.048(5) 0.057(8) 0.036(5) -0.006(4) -0.017(4) -0.009(5)
C207 0.049(5) 0.052(8) 0.026(4) -0.001(6) -0.008(4) -0.037(6)
C208 0.048(5) 0.065(6) 0.033(3) 0.001(4) -0.004(3) -0.025(5)
C209 0.048(3) 0.062(6) 0.029(3) 0.000(5) 0.001(2) -0.008(5)
C210 0.041(7) 0.058(11) 0.025(5) -0.005(7) -0.003(4) -0.017(7)
C1B 0.055(6) 0.069(7) 0.031(2) -0.016(5) 0.009(4) -0.025(5)
C2B 0.068(7) 0.062(7) 0.067(8) -0.017(5) 0.015(5) -0.021(5)
N102 0.048(5) 0.061(7) 0.024(2) -0.002(4) 0.001(3) -0.020(4)
C111 0.0407(19) 0.067(2) 0.0282(16) -0.0075(15) 0.0048(14) -0.0242(16)
C21S 0.0365(17) 0.0539(19) 0.0299(16) -0.0101(13) 0.0012(13) -0.0187(14)
C24S 0.0363(18) 0.058(2) 0.0284(16) -0.0084(14) 0.0025(13) -0.0185(14)
C23S 0.0355(17) 0.0503(18) 0.0303(17) -0.0119(13) 0.0046(13) -0.0175(13)
C22S 0.0358(18) 0.067(2) 0.0287(17) -0.0098(15) 0.0027(14) -0.0170(15)
C1 0.0391(18) 0.061(2) 0.0332(18) -0.0104(15) 0.0011(14) -0.0120(15)
C2 0.044(2) 0.079(3) 0.0330(19) -0.0161(17) 0.0000(15) -0.0123(18)
C3 0.051(2) 0.113(4) 0.038(2) -0.028(2) 0.0099(18) -0.021(2)
C4 0.042(2) 0.139(4) 0.049(2) -0.033(3) 0.0124(19) -0.023(2)
C5 0.047(2) 0.119(4) 0.038(2) -0.023(2) 0.0064(17) -0.033(2)
C6 0.0371(18) 0.071(2) 0.0307(17) -0.0114(15) 0.0013(14) -0.0163(16)
C7 0.0372(18) 0.058(2) 0.0354(18) -0.0094(14) -0.0039(14) -0.0148(15)
C9 0.063(2) 0.067(2) 0.048(2) -0.0139(18) -0.0042(18) -0.0259(19)
C10 0.042(2) 0.068(2) 0.040(2) -0.0143(16) -0.0010(16) -0.0081(16)
C1A 0.043(2) 0.070(2) 0.052(2) -0.0307(18) 0.0009(17) -0.0198(17)
C2A 0.077(3) 0.078(3) 0.058(3) -0.020(2) 0.001(2) -0.036(2)
N1 0.0393(16) 0.0641(18) 0.0426(17) -0.0219(14) -0.0036(13) -0.0141(13)
C8 0.0385(18) 0.054(2) 0.0423(19) -0.0198(15) -0.0048(15) -0.0099(14)
C11 0.0334(18) 0.073(2) 0.064(2) -0.040(2) -0.0006(16) -0.0143(16)
C1S 0.0360(18) 0.069(2) 0.060(2) -0.0391(19) 0.0005(16) -0.0124(16)
C4S 0.033(2) 0.102(3) 0.097(3) -0.069(3) 0.003(2) -0.016(2)
C3S 0.0337(18) 0.060(2) 0.073(3) -0.0366(19) -0.0007(17) -0.0099(15)
C2S 0.0326(18) 0.062(2) 0.044(2) -0.0212(16) -0.0021(15) -0.0112(15)
O23S 0.0374(13) 0.0931(19) 0.0334(13) -0.0087(12) 0.0045(10) -0.0271(12)
O22S 0.0363(12) 0.0599(14) 0.0243(12) -0.0086(9) -0.0015(9) -0.0178(10)
O21S 0.0357(14) 0.125(2) 0.0337(14) 0.0001(14) 0.0024(11) -0.0305(14)
O1S 0.0359(13) 0.0696(16) 0.0495(15) -0.0281(12) 0.0001(11) -0.0164(11)
O2S 0.0374(13) 0.0687(16) 0.0529(15) -0.0326(12) -0.0017(11) -0.0071(11)
O3S 0.0335(15) 0.176(4) 0.183(4) -0.149(3) 0.017(2) -0.0275(19)
O6 0.0430(13) 0.0595(15) 0.0350(13) -0.0097(11) -0.0002(11) -0.0170(11)
O5 0.085(2) 0.088(2) 0.104(3) -0.026(2) -0.023(2) 0.0055(17)
O4 0.0364(13) 0.0681(16) 0.0328(13) -0.0183(11) 0.0060(10) -0.0184(11)
Na1 0.0377(7) 0.0686(9) 0.0330(7) -0.0167(6) 0.0027(6) -0.0216(6)
Na2 0.0305(7) 0.0629(8) 0.0314(7) -0.0150(6) 0.0037(5) -0.0158(6)

loop_
_atom_type_symbol
_atom_type_description
_atom_type_scat_dispersion_real
_atom_type_scat_dispersion_imag
_atom_type_scat_source
C C 0.0033 0.0016 'International Tables Vol C Tables 4.2.6.8 and 6.1.1.4'
H H 0.0000 0.0000 'International Tables Vol C Tables 4.2.6.8 and 6.1.1.4'
N N 0.0061 0.0033 'International Tables Vol C Tables 4.2.6.8 and 6.1.1.4'
O O 0.0106 0.0060 'International Tables Vol C Tables 4.2.6.8 and 6.1.1.4'
Na Na 0.0362 0.0249 'International Tables Vol C Tables 4.2.6.8 and 6.1.1.4'

loop_
_geom_angle_atom_site_label_1
_geom_angle_atom_site_label_2
_geom_angle_atom_site_label_3
_geom_angle
_geom_angle_site_symmetry_1
_geom_angle_site_symmetry_3
N101 C101 C102 127.2(10) . .
N101 C101 C106 112.6(10) . .
C102 C101 C106 120.0 . .
C101 C102 C103 120.0 . .
C101 C102 H102 120.0 . .
C103 C102 H102 120.0 . .
C104 C103 C102 120.0 . .
C104 C103 H103 120.0 . .
C102 C103 H103 120.0 . .
C103 C104 C105 120.0 . .
C103 C104 H104 120.0 . .
C105 C104 H104 120.0 . .
C106 C105 C104 120.0 . .
C106 C105 H105 120.0 . .
C104 C105 H105 120.0 . .
C105 C106 C101 120.0 . .
C105 C106 C107 129.9(6) . .
C101 C106 C107 110.1(6) . .
C106 C107 C108 113.1(8) . .
C106 C107 C109 113.6(10) . .
C108 C107 C109 110.4(7) . .
C106 C107 C110 100.5(13) . .
C108 C107 C110 112.1(19) . .
C109 C107 C110 106.7(18) . .
C107 C108 H10A 109.5 . .
C107 C108 H10B 109.5 . .
H10A C108 H10B 109.5 . .
C107 C108 H10C 109.5 . .
H10A C108 H10C 109.5 . .
H10B C108 H10C 109.5 . .
C107 C109 H10D 109.5 . .
C107 C109 H10E 109.5 . .
H10D C109 H10E 109.5 . .
C107 C109 H10F 109.5 . .
H10D C109 H10F 109.5 . .
H10E C109 H10F 109.5 . .
C111 C110 N101 127(2) . .
C111 C110 C107 130(2) . .
N101 C110 C107 102.8(17) . .
C2C C1C N101 103.6(9) . .
C2C C1C H1C1 111.0 . .
N101 C1C H1C1 111.0 . .
C2C C1C H1C2 111.0 . .
N101 C1C H1C2 111.0 . .
H1C1 C1C H1C2 109.0 . .
C1C C2C H2C1 109.5 . .
C1C C2C H2C2 109.5 . .
H2C1 C2C H2C2 109.5 . .
C1C C2C H2C3 109.5 . .
H2C1 C2C H2C3 109.5 . .
H2C2 C2C H2C3 109.5 . .
C101 N101 C110 113.5(18) . .
C101 N101 C1C 126.0(16) . .
C110 N101 C1C 116.0(16) . .
C202 C201 C206 120.0 . .
C202 C201 N102 132.5(15) . .
C206 C201 N102 107.4(15) . .
C201 C202 C203 120.0 . .
C201 C202 H202 120.0 . .
C203 C202 H202 120.0 . .
C204 C203 C202 120.0 . .
C204 C203 H203 120.0 . .
C202 C203 H203 120.0 . .
C203 C204 C205 120.0 . .
C203 C204 H204 120.0 . .
C205 C204 H204 120.0 . .
C206 C205 C204 120.0 . .
C206 C205 H205 120.0 . .
C204 C205 H205 120.0 . .
C205 C206 C201 120.0 . .
C205 C206 C207 132.9(10) . .
C201 C206 C207 106.8(10) . .
C210 C207 C208 108(4) . .
C210 C207 C209 120(4) . .
C208 C207 C209 112.3(13) . .
C210 C207 C206 102(2) . .
C208 C207 C206 105.9(14) . .
C209 C207 C206 106.9(17) . .
C207 C208 H20A 109.5 . .
C207 C208 H20B 109.5 . .
H20A C208 H20B 109.5 . .
C207 C208 H20C 109.5 . .
H20A C208 H20C 109.5 . .
H20B C208 H20C 109.5 . .
C207 C209 H20D 109.5 . .
C207 C209 H20E 109.5 . .
H20D C209 H20E 109.5 . .
C207 C209 H20F 109.5 . .
H20D C209 H20F 109.5 . .
H20E C209 H20F 109.5 . .
N102 C210 C207 118(3) . .
N102 C210 C111 113(4) . .
C207 C210 C111 129(5) . .
C2B C1B N102 96.5(18) . .
C2B C1B H1B1 112.5 . .
N102 C1B H1B1 112.5 . .
C2B C1B H1B2 112.5 . .
N102 C1B H1B2 112.5 . .
H1B1 C1B H1B2 110.0 . .
C1B C2B H2B1 109.5 . .
C1B C2B H2B2 109.5 . .
H2B1 C2B H2B2 109.5 . .
C1B C2B H2B3 109.5 . .
H2B1 C2B H2B3 109.5 . .
H2B2 C2B H2B3 109.5 . .
C210 N102 C1B 132(4) . .
C210 N102 C201 105(3) . .
C1B N102 C201 105(2) . .
C110 C111 C21S 133.1(14) . .
C21S C111 C210 131(2) . .
C110 C111 H111 113.5 . .
C21S C111 H111 113.5 . .
C111 C21S C24S 125.2(3) . .
C111 C21S C22S 143.7(3) . .
C24S C21S C22S 91.1(3) . .
O23S C24S C21S 134.5(3) . .
O23S C24S C23S 134.5(3) . .
C21S C24S C23S 91.0(2) . .
O22S C23S C24S 137.1(3) . .
O22S C23S C22S 135.2(3) . .
C24S C23S C22S 87.7(2) . .
O21S C22S C21S 137.3(3) . .
O21S C22S C23S 132.6(3) . .
C21S C22S C23S 90.1(2) . .
C6 C1 C2 121.8(3) . .
C6 C1 N1 108.8(3) . .
C2 C1 N1 129.4(3) . .
C3 C2 C1 117.7(4) . .
C3 C2 H2 121.1 . .
C1 C2 H2 121.1 . .
C4 C3 C2 121.5(4) . .
C4 C3 H3 119.2 . .
C2 C3 H3 119.2 . .
C3 C4 C5 119.9(4) . .
C3 C4 H4 120.0 . .
C5 C4 H4 120.0 . .
C6 C5 C4 119.2(4) . .
C6 C5 H5 120.4 . .
C4 C5 H5 120.4 . .
C5 C6 C1 119.7(3) . .
C5 C6 C7 130.4(3) . .
C1 C6 C7 109.8(3) . .
C6 C7 C8 101.5(3) . .
C6 C7 C10 109.7(3) . .
C8 C7 C10 110.7(3) . .
C6 C7 C9 111.1(3) . .
C8 C7 C9 112.5(3) . .
C10 C7 C9 110.9(3) . .
C7 C9 H9A 109.5 . .
C7 C9 H9B 109.5 . .
H9A C9 H9B 109.5 . .
C7 C9 H9C 109.5 . .
H9A C9 H9C 109.5 . .
H9B C9 H9C 109.5 . .
C7 C10 H10G 109.5 . .
C7 C10 H10H 109.5 . .
H10G C10 H10H 109.5 . .
C7 C10 H10I 109.5 . .
H10G C10 H10I 109.5 . .
H10H C10 H10I 109.5 . .
N1 C1A C2A 111.7(3) . .
N1 C1A H1A1 109.3 . .
C2A C1A H1A1 109.3 . .
N1 C1A H1A2 109.3 . .
C2A C1A H1A2 109.3 . .
H1A1 C1A H1A2 107.9 . .
C1A C2A H2A1 109.5 . .
C1A C2A H2A2 109.5 . .
H2A1 C2A H2A2 109.5 . .
C1A C2A H2A3 109.5 . .
H2A1 C2A H2A3 109.5 . .
H2A2 C2A H2A3 109.5 . .
C8 N1 C1 111.5(3) . .
C8 N1 C1A 124.6(3) . .
C1 N1 C1A 123.3(3) . .
C11 C8 N1 121.5(3) . .
C11 C8 C7 130.1(3) . .
N1 C8 C7 108.4(3) . .
C8 C11 C1S 132.9(3) . .
C8 C11 H11 113.5 . .
C1S C11 H11 113.5 . .
C11 C1S C4S 125.5(3) . .
C11 C1S C2S 143.3(3) . .
C4S C1S C2S 91.2(3) . .
O3S C4S C1S 133.6(4) . .
O3S C4S C3S 135.3(4) . .
C1S C4S C3S 91.1(3) . .
O2S C3S C4S 136.7(3) . .
O2S C3S C2S 135.6(3) . .
C4S C3S C2S 87.7(3) . .
O1S C2S C1S 137.3(3) . .
O1S C2S C3S 132.7(3) . .
C1S C2S C3S 90.0(3) . .
C23S O22S Na1 128.4(2) . 2_667
C23S O22S Na2 122.84(19) . 2_567
Na1 O22S Na2 97.68(9) 2_667 2_567
C23S O22S Na1 115.3(2) . .
Na1 O22S Na1 91.69(9) 2_667 .
Na2 O22S Na1 91.39(9) 2_567 .
C22S O21S Na2 150.2(2) . .
C2S O1S Na1 146.7(2) . .
C3S O2S Na2 132.2(2) . 2_567
C3S O2S Na2 120.8(2) . .
Na2 O2S Na2 87.08(9) 2_567 .
Na1 O6 Na2 94.95(9) . 2_567
Na1 O6 H30 112(2) . .
Na2 O6 H30 119(3) 2_567 .
Na1 O6 H4O 122(3) . .
Na2 O6 H4O 95(3) 2_567 .
H30 O6 H4O 112(2) . .
Na1 O4 Na2 98.03(9) . 1_655
Na1 O4 H1O 114(3) . .
Na2 O4 H1O 107(3) 1_655 .
Na1 O4 H2O 109(3) . .
Na2 O4 H2O 121(3) 1_655 .
H1O O4 H2O 108(2) . .
O1S Na1 O22S 166.79(11) . 2_667
O1S Na1 O4 91.62(10) . .
O22S Na1 O4 82.39(9) 2_667 .
O1S Na1 O6 97.95(10) . .
O22S Na1 O6 86.93(9) 2_667 .
O4 Na1 O6 168.52(10) . .
O1S Na1 O5 96.39(12) . .
O22S Na1 O5 94.41(12) 2_667 .
O4 Na1 O5 81.88(13) . .
O6 Na1 O5 103.20(13) . .
O1S Na1 O22S 80.04(9) . .
O22S Na1 O22S 88.31(9) 2_667 .
O4 Na1 O22S 91.36(9) . .
O6 Na1 O22S 84.12(9) . .
O5 Na1 O22S 172.30(12) . .
O1S Na1 Na1 121.63(9) . 2_667
O22S Na1 Na1 46.46(6) 2_667 2_667
O4 Na1 Na1 85.92(8) . 2_667
O6 Na1 Na1 83.68(8) . 2_667
O5 Na1 Na1 140.35(11) . 2_667
O22S Na1 Na1 41.85(6) . 2_667
O1S Na1 Na2 81.66(8) . 2_567
O22S Na1 Na2 93.93(7) 2_667 2_567
O4 Na1 Na2 133.59(8) . 2_567
O6 Na1 Na2 42.87(7) . 2_567
O5 Na1 Na2 144.38(11) . 2_567
O22S Na1 Na2 42.23(5) . 2_567
Na1 Na1 Na2 60.57(4) 2_667 2_567
O1S Na1 Na2 131.56(9) . 1_655
O22S Na1 Na2 41.38(6) 2_667 1_655
O4 Na1 Na2 41.01(6) . 1_655
O6 Na1 Na2 128.18(8) . 1_655
O5 Na1 Na2 87.49(11) . 1_655
O22S Na1 Na2 89.81(7) . 1_655
Na1 Na1 Na2 59.79(5) 2_667 1_655
Na2 Na1 Na2 120.36(5) 2_567 1_655
O21S Na2 O4 100.87(10) . 1_455
O21S Na2 O22S 176.26(9) . 2_567
O4 Na2 O22S 81.91(9) 1_455 2_567
O21S Na2 O2S 83.79(11) . 2_567
O4 Na2 O2S 174.23(10) 1_455 2_567
O22S Na2 O2S 93.59(9) 2_567 2_567
O21S Na2 O6 95.35(10) . 2_567
O4 Na2 O6 81.14(10) 1_455 2_567
O22S Na2 O6 87.52(9) 2_567 2_567
O2S Na2 O6 95.12(10) 2_567 2_567
O21S Na2 O2S 78.28(11) . .
O4 Na2 O2S 91.37(10) 1_455 .
O22S Na2 O2S 99.24(10) 2_567 .
O2S Na2 O2S 92.92(9) 2_567 .
O6 Na2 O2S 169.16(10) 2_567 .
O21S Na2 Na2 76.91(8) . 2_567
O4 Na2 Na2 137.27(9) 1_455 2_567
O22S Na2 Na2 99.35(8) 2_567 2_567
O2S Na2 Na2 46.88(7) 2_567 2_567
O6 Na2 Na2 141.45(9) 2_567 2_567
O2S Na2 Na2 46.04(6) . 2_567
O21S Na2 Na1 135.95(9) . 2_567
O4 Na2 Na1 85.76(7) 1_455 2_567
O22S Na2 Na1 46.37(6) 2_567 2_567
O2S Na2 Na1 88.52(7) 2_567 2_567
O6 Na2 Na1 42.18(6) 2_567 2_567
O2S Na2 Na1 145.57(8) . 2_567
Na2 Na2 Na1 125.75(6) 2_567 2_567
O21S Na2 Na1 141.78(9) . 1_455
O4 Na2 Na1 40.97(6) 1_455 1_455
O22S Na2 Na1 40.94(6) 2_567 1_455
O2S Na2 Na1 134.43(8) 2_567 1_455
O6 Na2 Na1 82.53(8) 2_567 1_455
O2S Na2 Na1 96.99(8) . 1_455
Na2 Na2 Na1 126.40(7) 2_567 1_455
Na1 Na2 Na1 59.64(5) 2_567 1_455

loop_
_geom_bond_atom_site_label_1
_geom_bond_atom_site_label_2
_geom_bond_distance
_geom_bond_site_symmetry_2
C101 N101 1.308(19) .
C101 C102 1.3900 .
C101 C106 1.3900 .
C102 C103 1.3900 .
C102 H102 0.9500 .
C103 C104 1.3900 .
C103 H103 0.9500 .
C104 C105 1.3900 .
C104 H104 0.9500 .
C105 C106 1.3900 .
C105 H105 0.9500 .
C106 C107 1.490(15) .
C107 C108 1.528(7) .
C107 C109 1.535(7) .
C107 C110 1.65(3) .
C108 H10A 0.9800 .
C108 H10B 0.9800 .
C108 H10C 0.9800 .
C109 H10D 0.9800 .
C109 H10E 0.9800 .
C109 H10F 0.9800 .
C110 C111 1.30(2) .
C110 N101 1.43(4) .
C1C C2C 1.517(13) .
C1C N101 1.55(3) .
C1C H1C1 0.9900 .
C1C H1C2 0.9900 .
C2C H2C1 0.9800 .
C2C H2C2 0.9800 .
C2C H2C3 0.9800 .
C201 C202 1.3900 .
C201 C206 1.3900 .
C201 N102 1.51(3) .
C202 C203 1.3900 .
C202 H202 0.9500 .
C203 C204 1.3900 .
C203 H203 0.9500 .
C204 C205 1.3900 .
C204 H204 0.9500 .
C205 C206 1.3900 .
C205 H205 0.9500 .
C206 C207 1.57(2) .
C207 C210 1.37(6) .
C207 C208 1.527(9) .
C207 C209 1.534(9) .
C208 H20A 0.9800 .
C208 H20B 0.9800 .
C208 H20C 0.9800 .
C209 H20D 0.9800 .
C209 H20E 0.9800 .
C209 H20F 0.9800 .
C210 N102 1.33(7) .
C210 C111 1.44(4) .
C1B C2B 1.47(2) .
C1B N102 1.48(5) .
C1B H1B1 0.9900 .
C1B H1B2 0.9900 .
C2B H2B1 0.9800 .
C2B H2B2 0.9800 .
C2B H2B3 0.9800 .
C111 C21S 1.426(5) .
C111 H111 0.9500 .
C21S C24S 1.439(5) .
C21S C22S 1.453(4) .
C24S O23S 1.250(4) .
C24S C23S 1.486(4) .
C23S O22S 1.229(4) .
C23S C22S 1.495(5) .
C22S O21S 1.237(4) .
C1 C6 1.386(5) .
C1 C2 1.387(5) .
C1 N1 1.396(4) .
C2 C3 1.383(5) .
C2 H2 0.9500 .
C3 C4 1.378(6) .
C3 H3 0.9500 .
C4 C5 1.402(6) .
C4 H4 0.9500 .
C5 C6 1.378(5) .
C5 H5 0.9500 .
C6 C7 1.513(5) .
C7 C8 1.518(5) .
C7 C10 1.536(5) .
C7 C9 1.546(5) .
C9 H9A 0.9800 .
C9 H9B 0.9800 .
C9 H9C 0.9800 .
C10 H10G 0.9800 .
C10 H10H 0.9800 .
C10 H10I 0.9800 .
C1A N1 1.451(4) .
C1A C2A 1.514(6) .
C1A H1A1 0.9900 .
C1A H1A2 0.9900 .
C2A H2A1 0.9800 .
C2A H2A2 0.9800 .
C2A H2A3 0.9800 .
N1 C8 1.377(4) .
C8 C11 1.349(5) .
C11 C1S 1.427(5) .
C11 H11 0.9500 .
C1S C4S 1.437(5) .
C1S C2S 1.451(5) .
C4S O3S 1.245(5) .
C4S C3S 1.481(5) .
C3S O2S 1.235(4) .
C3S C2S 1.495(5) .
C2S O1S 1.231(4) .
O22S Na1 2.373(2) 2_667
O22S Na2 2.394(2) 2_567
O22S Na1 2.578(3) .
O21S Na2 2.286(3) .
O1S Na1 2.252(3) .
O2S Na2 2.401(3) 2_567
O2S Na2 2.435(3) .
O6 Na1 2.400(3) .
O6 Na2 2.431(3) 2_567
O6 H30 0.856(10) .
O6 H4O 0.821(10) .
O5 Na1 2.453(4) .
O4 Na1 2.376(3) .
O4 Na2 2.378(3) 1_655
O4 H1O 0.835(10) .
O4 H2O 0.834(10) .
Na1 O22S 2.373(2) 2_667
Na1 Na1 3.555(3) 2_667
Na1 Na2 3.560(2) 2_567
Na1 Na2 3.588(2) 1_655
Na2 O4 2.378(3) 1_455
Na2 O22S 2.394(2) 2_567
Na2 O2S 2.401(3) 2_567
Na2 O6 2.431(3) 2_567
Na2 Na2 3.331(3) 2_567
Na2 Na1 3.560(2) 2_567
Na2 Na1 3.588(2) 1_455

loop_
_platon_squeeze_void_nr
_platon_squeeze_void_average_x
_platon_squeeze_void_average_y
_platon_squeeze_void_average_z
_platon_squeeze_void_volume
_platon_squeeze_void_count_electrons
_platon_squeeze_void_content
1 0.487 0.000 0.000 219 30 ' '
